data_7219806
loop_
_publ_author_name
'Kaur, Gurpreet'
'Choudhury, Angshuman Roy'

_publ_section_title
;
 A comprehensive understanding of the synthons involving C--H&#x22EF;F--C
 hydrogen bond(s) from structural and computational analyses
;
_journal_issue 15
_journal_name_full CrystEngComm
_journal_page_first 2949
_journal_paper_doi 10.1039/C5CE00215J
_journal_volume 17
_journal_year 2015
_chemical_formula_moiety 'C13 H7 F4 N'
_chemical_formula_sum 'C13 H7 F4 N'
_chemical_formula_weight 253.2
_chemical_name_systematic
;
 ?
;
_space_group_IT_number 19
_symmetry_cell_setting orthorhombic
_symmetry_Int_Tables_number 19
_symmetry_space_group_name_Hall 'P 2ac 2ab'
_symmetry_space_group_name_H-M 'P 21 21 21'
_atom_sites_solution_hydrogens geom
_audit_creation_date 2013-10-24T00:57:03-00:00
_audit_creation_method 'WinGX routine CIF_UPDATE'
_audit_update_record
;
2015-01-29 deposited with the CCDC.
2015-03-09 downloaded from the CCDC.
;
_cell_angle_alpha 90
_cell_angle_beta 90
_cell_angle_gamma 90
_cell_formula_units_Z 4
_cell_length_a 3.6872(3)
_cell_length_b 12.9017(8)
_cell_length_c 22.262(2)
_cell_measurement_reflns_used 1002
_cell_measurement_temperature 100
_cell_measurement_theta_max 25.063
_cell_measurement_theta_min 2.416
_cell_volume 1059.03(14)
_computing_data_reduction 'SAINT v7.68A (Bruker, 2009)'
_computing_molecular_graphics
;
O. V. Dolomanov, L. J. Bourhis, R. J. Gildea, J. A. K. Howard and H. Puschmann,
OLEX2: a complete structure solution, refinement and analysis program.
        J. Appl. Cryst. (2009). 42, 339-341.
;
_computing_publication_material
;
O. V. Dolomanov, L. J. Bourhis, R. J. Gildea, J. A. K. Howard and H. Puschmann,
OLEX2: a complete structure solution, refinement and analysis program.
        J. Appl. Cryst. (2009). 42, 339-341.
;
_computing_structure_refinement
;
        SHELXL, G.M. Sheldrick, Acta Cryst.
        2008). A64, 112-122
;
_diffrn_ambient_temperature 100
_diffrn_measured_fraction_theta_full 0.979
_diffrn_measured_fraction_theta_max 0.999
_diffrn_radiation_type 'MO K\a'
_diffrn_radiation_wavelength 0.71073
_diffrn_reflns_av_R_equivalents 0.0411
_diffrn_reflns_Laue_measured_fraction_full 0.979
_diffrn_reflns_Laue_measured_fraction_max 0.999
_diffrn_reflns_limit_h_max 3
_diffrn_reflns_limit_h_min -4
_diffrn_reflns_limit_k_max 13
_diffrn_reflns_limit_k_min -15
_diffrn_reflns_limit_l_max 26
_diffrn_reflns_limit_l_min -6
_diffrn_reflns_number 3637
_diffrn_reflns_point_group_measured_fraction_full 0.932
_diffrn_reflns_point_group_measured_fraction_max 0.953
_diffrn_reflns_theta_full 25.242
_diffrn_reflns_theta_max 25.022
_diffrn_reflns_theta_min 1.824
_exptl_absorpt_coefficient_mu 0.143
_exptl_absorpt_correction_T_max 0.7462
_exptl_absorpt_correction_T_min 0.5894
_exptl_absorpt_correction_type multi-scan
_exptl_absorpt_process_details
;
        SADABS-2008/1 (Bruker,2008) was used for absorption correction.
        R(int) was 0.0546 before and 0.0445 after correction.
        The Ratio of minimum to maximum transmission is 0.7899.
        The \l/2 correction factor is 0.0015.
;
_exptl_crystal_colour 'clear light colourless'
_exptl_crystal_density_diffrn 1.588
_exptl_crystal_description needle
_exptl_crystal_F_000 512
_exptl_crystal_size_max 0.3
_exptl_crystal_size_mid 0.2
_exptl_crystal_size_min 0.1
_refine_diff_density_max 0.17
_refine_diff_density_min -0.185
_refine_diff_density_rms 0.046
_refine_ls_extinction_method none
_refine_ls_goodness_of_fit_ref 1.023
_refine_ls_hydrogen_treatment constr
_refine_ls_matrix_type full
_refine_ls_number_parameters 163
_refine_ls_number_reflns 1796
_refine_ls_number_restraints 0
_refine_ls_restrained_S_all 1.023
_refine_ls_R_factor_all 0.0481
_refine_ls_R_factor_gt 0.0368
_refine_ls_shift/su_max 0
_refine_ls_shift/su_mean 0
_refine_ls_structure_factor_coef Fsqd
_refine_ls_weighting_details 'w=1/[\s^2^(Fo^2^)+(0.0333P)^2^] where P=(Fo^2^+2Fc^2^)/3'
_refine_ls_weighting_scheme calc
_refine_ls_wR_factor_gt 0.0746
_refine_ls_wR_factor_ref 0.0794
_reflns_number_gt 1539
_reflns_number_total 1796
_reflns_threshold_expression 'I > 2\s(I)'
_cod_data_source_file c5ce00215j2.cif
_cod_data_source_block 75
_cod_depositor_comments 'Adding full bibliography for 7219787--7219816.cif.'
_cod_original_cell_volume 1059.02(15)
_cod_database_code 7219806

loop_
_symmetry_equiv_pos_as_xyz
'x, y, z'
'x+1/2, -y+1/2, -z'
'-x, y+1/2, -z+1/2'
'-x+1/2, -y, z+1/2'

loop_
_atom_site_label
_atom_site_type_symbol
_atom_site_fract_x
_atom_site_fract_y
_atom_site_fract_z
_atom_site_U_iso_or_equiv
_atom_site_adp_type
_atom_site_occupancy
_atom_site_calc_flag
C1 C 0.2225(8) 0.8456(2) 0.09905(12) 0.0159(7) Uani 1 d
H1 H 0.3281 0.786 0.0812 0.019 Uiso 1 calc
C2 C 0.1218(9) 0.9334(2) 0.06091(13) 0.0141(7) Uani 1 d
C3 C 0.1691(9) 0.9292(2) -0.00142(13) 0.0152(7) Uani 1 d
C4 C 0.0805(9) 1.0089(2) -0.03941(14) 0.0175(7) Uani 1 d
H4 H 0.1163 1.0038 -0.0816 0.021 Uiso 1 calc
C5 C -0.0630(9) 1.0967(2) -0.01340(14) 0.0203(7) Uani 1 d
C6 C -0.1146(9) 1.1080(2) 0.04787(14) 0.0196(7) Uani 1 d
H6 H -0.2111 1.1701 0.0643 0.023 Uiso 1 calc
C7 C -0.0201(9) 1.0251(2) 0.08438(14) 0.0164(7) Uani 1 d
H7 H -0.053 1.0309 0.1266 0.02 Uiso 1 calc
C8 C 0.2550(9) 0.7568(2) 0.18920(12) 0.0161(7) Uani 1 d
C9 C 0.1863(9) 0.6577(2) 0.16725(13) 0.0174(7) Uani 1 d
H9 H 0.0874 0.6481 0.1282 0.021 Uiso 1 calc
C10 C 0.2644(10) 0.5741(2) 0.20316(13) 0.0185(7) Uani 1 d
C11 C 0.4121(9) 0.5826(3) 0.26010(14) 0.0210(8) Uani 1 d
H11 H 0.4689 0.5236 0.2838 0.025 Uiso 1 calc
C12 C 0.4710(9) 0.6818(3) 0.28000(13) 0.0191(8) Uani 1 d
C13 C 0.3951(9) 0.7690(2) 0.24723(13) 0.0182(7) Uani 1 d
H13 H 0.4364 0.8361 0.2635 0.022 Uiso 1 calc
N1 N 0.1712(7) 0.84747(19) 0.15625(11) 0.0184(6) Uani 1 d
F1 F 0.3082(5) 0.84101(12) -0.02579(7) 0.0217(4) Uani 1 d
F2 F -0.1558(5) 1.17633(13) -0.04996(8) 0.0273(5) Uani 1 d
F3 F 0.1874(6) 0.47765(13) 0.18168(8) 0.0290(5) Uani 1 d
F4 F 0.6146(6) 0.69380(13) 0.33600(7) 0.0286(5) Uani 1 d

loop_
_atom_site_aniso_label
_atom_site_aniso_U_11
_atom_site_aniso_U_22
_atom_site_aniso_U_33
_atom_site_aniso_U_23
_atom_site_aniso_U_13
_atom_site_aniso_U_12
C1 0.0111(16) 0.0201(16) 0.0166(15) -0.0030(13) -0.0025(13) -0.0014(15)
C2 0.0100(17) 0.0158(16) 0.0165(15) 0.0000(12) 0.0004(13) -0.0043(14)
C3 0.0119(16) 0.0148(16) 0.0189(15) -0.0040(12) 0.0006(14) 0.0013(14)
C4 0.0152(17) 0.0224(17) 0.0149(15) 0.0009(13) -0.0014(13) -0.0054(15)
C5 0.0170(18) 0.0198(17) 0.0241(17) 0.0068(14) -0.0021(15) -0.0017(15)
C6 0.0172(18) 0.0149(16) 0.0266(17) 0.0014(14) 0.0015(15) -0.0025(15)
C7 0.0115(17) 0.0210(17) 0.0166(15) -0.0032(14) 0.0017(13) -0.0016(14)
C8 0.0132(17) 0.0202(16) 0.0148(15) 0.0013(13) 0.0022(13) 0.0011(14)
C9 0.0150(17) 0.0246(16) 0.0125(14) -0.0001(13) -0.0003(13) 0.0000(15)
C10 0.020(2) 0.0174(16) 0.0178(16) -0.0023(12) 0.0039(14) -0.0011(15)
C11 0.019(2) 0.0252(18) 0.0184(16) 0.0073(13) 0.0033(14) 0.0054(16)
C12 0.0184(18) 0.031(2) 0.0083(15) -0.0010(14) -0.0013(12) -0.0012(15)
C13 0.0203(18) 0.0190(16) 0.0154(15) 0.0010(13) 0.0017(15) -0.0001(15)
N1 0.0184(15) 0.0208(14) 0.0159(13) 0.0001(11) 0.0001(12) -0.0011(13)
F1 0.0290(11) 0.0215(9) 0.0145(8) -0.0011(7) 0.0040(8) 0.0023(9)
F2 0.0315(12) 0.0231(10) 0.0274(10) 0.0113(8) -0.0042(9) 0.0015(10)
F3 0.0444(14) 0.0190(9) 0.0237(10) 0.0007(8) -0.0008(10) -0.0007(10)
F4 0.0358(12) 0.0365(11) 0.0134(9) 0.0030(8) -0.0067(9) 0.0009(10)

loop_
_atom_type_symbol
_atom_type_description
_atom_type_scat_dispersion_real
_atom_type_scat_dispersion_imag
_atom_type_scat_source
C C 0.0033 0.0016 'International Tables Vol C Tables 4.2.6.8 and 6.1.1.4'
H H 0 0 'International Tables Vol C Tables 4.2.6.8 and 6.1.1.4'
F F 0.0171 0.0103 'International Tables Vol C Tables 4.2.6.8 and 6.1.1.4'
N N 0.0061 0.0033 'International Tables Vol C Tables 4.2.6.8 and 6.1.1.4'

loop_
_geom_angle_atom_site_label_1
_geom_angle_atom_site_label_2
_geom_angle_atom_site_label_3
_geom_angle
C2 C1 H1 119.2
N1 C1 H1 119.2
N1 C1 C2 121.5(3)
C3 C2 C1 120.9(3)
C7 C2 C1 122.3(3)
C7 C2 C3 116.8(3)
C4 C3 C2 123.6(3)
F1 C3 C2 118.3(3)
F1 C3 C4 118.1(3)
C3 C4 H4 121.7
C3 C4 C5 116.7(3)
C5 C4 H4 121.7
C4 C5 C6 123.6(3)
F2 C5 C4 117.9(3)
F2 C5 C6 118.5(3)
C5 C6 H6 121.2
C5 C6 C7 117.5(3)
C7 C6 H6 121.2
C2 C7 H7 119.1
C6 C7 C2 121.9(3)
C6 C7 H7 119.1
C9 C8 C13 119.6(3)
C9 C8 N1 122.5(3)
C13 C8 N1 117.8(3)
C8 C9 H9 120.7
C10 C9 C8 118.6(3)
C10 C9 H9 120.7
C9 C10 C11 123.6(3)
F3 C10 C9 118.0(3)
F3 C10 C11 118.4(3)
C10 C11 H11 122.2
C12 C11 C10 115.6(3)
C12 C11 H11 122.2
C13 C12 C11 124.2(3)
F4 C12 C11 117.5(3)
F4 C12 C13 118.2(3)
C8 C13 H13 120.8
C12 C13 C8 118.3(3)
C12 C13 H13 120.8
C1 N1 C8 117.7(3)

loop_
_geom_bond_atom_site_label_1
_geom_bond_atom_site_label_2
_geom_bond_distance
C1 H1 0.95
C1 C2 1.463(4)
C1 N1 1.288(4)
C2 C3 1.400(4)
C2 C7 1.395(4)
C3 C4 1.371(4)
C3 F1 1.361(3)
C4 H4 0.95
C4 C5 1.378(4)
C5 C6 1.385(4)
C5 F2 1.354(3)
C6 H6 0.95
C6 C7 1.388(4)
C7 H7 0.95
C8 C9 1.392(4)
C8 C13 1.400(4)
C8 N1 1.415(4)
C9 H9 0.95
C9 C10 1.373(4)
C10 C11 1.384(4)
C10 F3 1.363(3)
C11 H11 0.95
C11 C12 1.372(4)
C12 C13 1.370(4)
C12 F4 1.363(3)
C13 H13 0.95
